data_4349168
loop_
_publ_author_name
'Iranmanesh, Hasti'
'Arachchige, Kasun S. A.'
'Bhadbhade, Mohan'
'Donald, William A.'
'Liew, Jane Y.'
'Liu, Kenny T.-C.'
'Luis, Ena T.'
'Moore, Evan G.'
'Price, Jason R.'
'Yan, Hong'
'Yang, Jiajia'
'Beves, Jonathon E.'

_publ_section_title
;
 Chiral Ruthenium(II) Complexes as Supramolecular Building Blocks for
 Heterometallic Self-Assembly.
;
_journal_issue 24
_journal_name_full 'Inorganic chemistry'
_journal_page_first 12737
_journal_page_last 12751
_journal_paper_doi 10.1021/acs.inorgchem.6b02007
_journal_volume 55
_journal_year 2016
_chemical_formula_moiety 'C34 H23 Br N6 Ru, 2(F6 P), C2 H3 N'
_chemical_formula_sum 'C36 H26 Br F12 N7 P2 Ru'
_chemical_formula_weight 1027.56
_space_group_crystal_system monoclinic
_space_group_IT_number 15
_space_group_name_Hall '-C 2yc'
_space_group_name_H-M_alt 'C 1 2/c 1'
_atom_sites_solution_hydrogens geom
_audit_creation_date 2016-01-21
_audit_creation_method
;
Olex2 1.2
(compiled 2015.09.30 svn.r3233 for OlexSys, GUI svn.r5103)
;
_cell_angle_alpha 90
_cell_angle_beta 94.76(3)
_cell_angle_gamma 90
_cell_formula_units_Z 8
_cell_length_a 22.203(4)
_cell_length_b 13.674(3)
_cell_length_c 27.303(6)
_cell_measurement_reflns_used 69726
_cell_measurement_temperature 100(2)
_cell_measurement_theta_max 27.915
_cell_measurement_theta_min 1.497
_cell_volume 8261(3)
_computing_cell_refinement 'XDS (Kabsch, 1993)'
_computing_data_collection 'BluIce (McPhillips, 2002)'
_computing_data_reduction 'XDS (Kabsch, 1993)'
_computing_molecular_graphics 'Olex2 (Dolomanov et al., 2009)'
_computing_publication_material 'Olex2 (Dolomanov et al., 2009)'
_computing_structure_refinement 'ShelXL (Sheldrick, 2015)'
_computing_structure_solution 'ShelXT (Sheldrick, 2015)'
_diffrn_ambient_temperature 100(2)
_diffrn_measured_fraction_theta_full 0.999
_diffrn_measured_fraction_theta_max 0.992
_diffrn_measurement_device_type 'ADSC Quantum 210r'
_diffrn_measurement_method 'Phi Scan'
_diffrn_radiation_monochromator 'Silicon Double Crystal'
_diffrn_radiation_type MoK\a
_diffrn_radiation_wavelength 0.71073
_diffrn_reflns_av_R_equivalents 0.0468
_diffrn_reflns_av_unetI/netI 0.0239
_diffrn_reflns_Laue_measured_fraction_full 0.999
_diffrn_reflns_Laue_measured_fraction_max 0.992
_diffrn_reflns_limit_h_max 29
_diffrn_reflns_limit_h_min -29
_diffrn_reflns_limit_k_max 17
_diffrn_reflns_limit_k_min -17
_diffrn_reflns_limit_l_max 35
_diffrn_reflns_limit_l_min -35
_diffrn_reflns_number 69726
_diffrn_reflns_point_group_measured_fraction_full 0.999
_diffrn_reflns_point_group_measured_fraction_max 0.992
_diffrn_reflns_theta_full 26.000
_diffrn_reflns_theta_max 27.915
_diffrn_reflns_theta_min 1.497
_diffrn_standards_number 0
_exptl_absorpt_coefficient_mu 1.515
_exptl_absorpt_correction_type none
_exptl_crystal_colour red
_exptl_crystal_colour_primary red
_exptl_crystal_density_diffrn 1.652
_exptl_crystal_description plate
_exptl_crystal_F_000 4064
_exptl_crystal_size_max 0.03
_exptl_crystal_size_mid 0.023
_exptl_crystal_size_min 0.021
_refine_diff_density_max 4.183
_refine_diff_density_min -1.563
_refine_diff_density_rms 0.186
_refine_ls_extinction_coef 0.00282(19)
_refine_ls_extinction_expression Fc^*^=kFc[1+0.001xFc^2^\l^3^/sin(2\q)]^-1/4^
_refine_ls_extinction_method 'SHELXL-2014/7 (Sheldrick 2014'
_refine_ls_goodness_of_fit_ref 1.109
_refine_ls_hydrogen_treatment constr
_refine_ls_matrix_type full
_refine_ls_number_parameters 546
_refine_ls_number_reflns 9805
_refine_ls_number_restraints 612
_refine_ls_restrained_S_all 1.092
_refine_ls_R_factor_all 0.0969
_refine_ls_R_factor_gt 0.0871
_refine_ls_shift/su_max 0.001
_refine_ls_shift/su_mean 0.000
_refine_ls_structure_factor_coef Fsqd
_refine_ls_weighting_details 'w=1/[\s^2^(Fo^2^)+(0.0908P)^2^+125.0719P] where P=(Fo^2^+2Fc^2^)/3'
_refine_ls_weighting_scheme calc
_refine_ls_wR_factor_gt 0.2232
_refine_ls_wR_factor_ref 0.2284
_reflns_Friedel_coverage 0.000
_reflns_number_gt 8382
_reflns_number_total 9805
_reflns_threshold_expression 'I > 2\s(I)'
_cod_data_source_file '[Ru(phen)2(1)](PF6)2.cif'
_cod_data_source_block c2onc
_cod_database_code 4349168
_shelx_space_group_comment
;
The symmetry employed for this shelxl refinement is uniquely defined
by the following loop, which should always be used as a source of
symmetry information in preference to the above space-group names.
They are only intended as comments.
;
_olex2_refinement_description
;
1. Fixed Uiso
 At 1.2 times of:
  All C(H) groups
 At 1.5 times of:
  All C(H,H,H) groups
2. Uiso/Uaniso restraints and constraints
Uanis(F10) = Uanis(F10')
Uanis(F12) = Uanis(F12')
Uanis(F11) = Uanis(F11')
Uanis(F9) = Uanis(F9')
3. Rigid body (RIGU) restrains
 All non-hydrogen atoms
 with sigma for 1-2 distances of 0.004 and sigma for 1-3 distances of 0.004
4. Others
 Fixed Sof: F9(0.6441) F9'(0.3559) F10(0.67411) F10'(0.32589) F11(0.53102)
 F11'(0.46898) F12(0.72825) F12'(0.27175)
5.a Aromatic/amide H refined with riding coordinates:
 C1(H1), C3(H3), C4(H4), C7(H7), C8(H8), C9(H9), C10(H10), C11(H11), C12(H12),
 C13(H13), C16(H16), C17(H17), C20(H20), C21(H21), C22(H22), C23(H23), C24(H24),
  C25(H25), C30(H30), C31(H31), C32(H32), C33(H33), C34(H34)
5.b Idealised Me refined as rotating group:
 C36(H36A,H36B,H36C)
;
_shelx_shelxl_version_number 2014/7
_olex2_submission_special_instructions 'No special instructions were received'

loop_
_space_group_symop_operation_xyz
'x, y, z'
'-x, y, -z+1/2'
'x+1/2, y+1/2, z'
'-x+1/2, y+1/2, -z+1/2'
'-x, -y, -z'
'x, -y, z-1/2'
'-x+1/2, -y+1/2, -z'
'x+1/2, -y+1/2, z-1/2'

loop_
_atom_site_label
_atom_site_type_symbol
_atom_site_fract_x
_atom_site_fract_y
_atom_site_fract_z
_atom_site_U_iso_or_equiv
_atom_site_adp_type
_atom_site_occupancy
_atom_site_site_symmetry_order
_atom_site_calc_flag
_atom_site_refinement_flags_posn
_atom_site_refinement_flags_adp
_atom_site_refinement_flags_occupancy
_atom_site_disorder_assembly
_atom_site_disorder_group
Ru1 Ru 0.16157(2) 0.59796(4) 0.63847(2) 0.03183(18) Uani 1 1 d . U . . .
Br1 Br -0.06876(4) 0.47280(8) 0.70141(3) 0.0640(3) Uani 1 1 d . U . . .
N1 N 0.0929(2) 0.4981(4) 0.64227(18) 0.0323(10) Uani 1 1 d . U . . .
N2 N 0.1980(2) 0.4760(4) 0.6081(2) 0.0350(11) Uani 1 1 d . U . . .
N3 N 0.1326(2) 0.6492(4) 0.5697(2) 0.0345(10) Uani 1 1 d . U . . .
N4 N 0.2285(2) 0.6995(4) 0.6283(2) 0.0334(10) Uani 1 1 d . U . . .
N5 N 0.1947(2) 0.5680(4) 0.7094(2) 0.0384(11) Uani 1 1 d . U . . .
N6 N 0.1208(3) 0.7087(4) 0.6746(2) 0.0397(11) Uani 1 1 d . U . . .
C1 C 0.0420(3) 0.5146(5) 0.6635(2) 0.0386(14) Uani 1 1 d . U . . .
H1 H 0.0357 0.5768 0.6778 0.046 Uiso 1 1 calc R . . . .
C2 C -0.0019(3) 0.4433(6) 0.6653(3) 0.0425(14) Uani 1 1 d . U . . .
C3 C 0.0050(3) 0.3553(6) 0.6427(3) 0.0430(14) Uani 1 1 d . U . . .
H3 H -0.0258 0.3070 0.6426 0.052 Uiso 1 1 calc R . . . .
C4 C 0.0571(3) 0.3370(5) 0.6199(3) 0.0395(13) Uani 1 1 d . U . . .
H4 H 0.0627 0.2767 0.6036 0.047 Uiso 1 1 calc R . . . .
C5 C 0.1016(3) 0.4099(5) 0.6215(2) 0.0341(12) Uani 1 1 d . U . . .
C6 C 0.1609(3) 0.3963(5) 0.6020(2) 0.0351(12) Uani 1 1 d . U . . .
C7 C 0.1793(3) 0.3107(5) 0.5813(3) 0.0443(15) Uani 1 1 d . U . . .
H7 H 0.1525 0.2566 0.5771 0.053 Uiso 1 1 calc R . . . .
C8 C 0.2378(3) 0.3046(6) 0.5667(3) 0.0472(16) Uani 1 1 d . U . . .
H8 H 0.2514 0.2460 0.5524 0.057 Uiso 1 1 calc R . . . .
C9 C 0.2760(3) 0.3844(5) 0.5730(3) 0.0435(15) Uani 1 1 d . U . . .
H9 H 0.3161 0.3812 0.5634 0.052 Uiso 1 1 calc R . . . .
C10 C 0.2548(3) 0.4688(5) 0.5937(3) 0.0381(13) Uani 1 1 d . U . . .
H10 H 0.2810 0.5236 0.5979 0.046 Uiso 1 1 calc R . . . .
C11 C 0.0854(3) 0.6217(5) 0.5395(2) 0.0391(14) Uani 1 1 d . U . . .
H11 H 0.0616 0.5682 0.5490 0.047 Uiso 1 1 calc R . . . .
C12 C 0.0690(3) 0.6678(6) 0.4946(3) 0.0472(16) Uani 1 1 d . U . . .
H12 H 0.0352 0.6452 0.4741 0.057 Uiso 1 1 calc R . . . .
C13 C 0.1023(3) 0.7458(6) 0.4803(3) 0.0483(16) Uani 1 1 d . U . . .
H13 H 0.0914 0.7787 0.4502 0.058 Uiso 1 1 calc R . . . .
C14 C 0.1519(3) 0.7757(6) 0.5104(3) 0.0427(14) Uani 1 1 d . U . . .
C15 C 0.1664(3) 0.7267(5) 0.5545(2) 0.0347(12) Uani 1 1 d . U . . .
C16 C 0.1903(3) 0.8558(6) 0.4982(3) 0.0488(16) Uani 1 1 d . U . . .
H16 H 0.1814 0.8904 0.4683 0.059 Uiso 1 1 calc R . . . .
C17 C 0.2395(3) 0.8829(5) 0.5292(3) 0.0455(15) Uani 1 1 d . U . . .
H17 H 0.2640 0.9359 0.5204 0.055 Uiso 1 1 calc R . . . .
C18 C 0.2539(3) 0.8331(5) 0.5739(2) 0.0359(12) Uani 1 1 d . U . . .
C19 C 0.2174(3) 0.7534(5) 0.5862(2) 0.0345(12) Uani 1 1 d . U . . .
C20 C 0.2755(3) 0.7247(5) 0.6585(3) 0.0381(13) Uani 1 1 d . U . . .
H20 H 0.2838 0.6878 0.6878 0.046 Uiso 1 1 calc R . . . .
C21 C 0.3138(3) 0.8032(5) 0.6496(3) 0.0427(14) Uani 1 1 d . U . . .
H21 H 0.3468 0.8188 0.6727 0.051 Uiso 1 1 calc R . . . .
C22 C 0.3037(3) 0.8567(5) 0.6080(3) 0.0404(14) Uani 1 1 d . U . . .
H22 H 0.3296 0.9097 0.6017 0.048 Uiso 1 1 calc R . . . .
C23 C 0.2313(4) 0.4962(6) 0.7267(3) 0.0474(16) Uani 1 1 d . U . . .
H23 H 0.2433 0.4485 0.7041 0.057 Uiso 1 1 calc R . . . .
C24 C 0.2531(5) 0.4873(7) 0.7761(3) 0.062(2) Uani 1 1 d . U . . .
H24 H 0.2793 0.4353 0.7867 0.075 Uiso 1 1 calc R . . . .
C25 C 0.2350(5) 0.5577(7) 0.8096(3) 0.066(2) Uani 1 1 d . U . . .
H25 H 0.2488 0.5534 0.8435 0.080 Uiso 1 1 calc R . . . .
C26 C 0.1971(4) 0.6335(7) 0.7929(3) 0.0563(18) Uani 1 1 d . U . . .
C27 C 0.1767(3) 0.6369(6) 0.7428(3) 0.0443(14) Uani 1 1 d . U . . .
C28 C 0.1372(3) 0.7121(5) 0.7241(3) 0.0442(14) Uani 1 1 d . U . . .
C29 C 0.1163(4) 0.7841(7) 0.7546(3) 0.0601(19) Uani 1 1 d . U . . .
C30 C 0.1392(6) 0.7787(8) 0.8057(4) 0.077(3) Uani 1 1 d . U . . .
H30 H 0.1274 0.8279 0.8276 0.092 Uiso 1 1 calc R . . . .
C31 C 0.1757(5) 0.7087(8) 0.8235(4) 0.073(2) Uani 1 1 d . U . . .
H31 H 0.1881 0.7083 0.8577 0.087 Uiso 1 1 calc R . . . .
C32 C 0.0820(4) 0.7763(6) 0.6557(3) 0.0559(19) Uani 1 1 d . U . . .
H32 H 0.0686 0.7728 0.6218 0.067 Uiso 1 1 calc R . . . .
C33 C 0.0604(5) 0.8518(8) 0.6839(4) 0.075(3) Uani 1 1 d . U . . .
H33 H 0.0340 0.8998 0.6690 0.090 Uiso 1 1 calc R . . . .
C34 C 0.0773(5) 0.8562(7) 0.7322(4) 0.068(2) Uani 1 1 d . U . . .
H34 H 0.0630 0.9078 0.7515 0.082 Uiso 1 1 calc R . . . .
P1 P 0.42457(9) 0.56614(16) 0.65120(8) 0.0494(5) Uani 1 1 d . U . . .
F1 F 0.4267(3) 0.4605(5) 0.6262(2) 0.0800(16) Uani 1 1 d . U . . .
F2 F 0.4224(2) 0.6711(3) 0.6776(2) 0.0641(13) Uani 1 1 d . U . . .
F3 F 0.4719(2) 0.5306(3) 0.69425(18) 0.0538(11) Uani 1 1 d . U . . .
F4 F 0.3769(2) 0.6042(5) 0.6088(2) 0.0756(16) Uani 1 1 d . U . . .
F5 F 0.4786(2) 0.6039(4) 0.6213(2) 0.0698(14) Uani 1 1 d . U . . .
F6 F 0.3698(2) 0.5306(4) 0.68105(19) 0.0576(12) Uani 1 1 d . U . . .
P2 P 0.09795(11) 0.38388(19) 0.45073(9) 0.0588(6) Uani 1 1 d . U . . .
F7 F 0.0480(3) 0.3217(5) 0.4188(2) 0.0862(17) Uani 1 1 d . U . . .
F8 F 0.1456(3) 0.4491(5) 0.4845(2) 0.0804(15) Uani 1 1 d . U . . .
F9 F 0.1439(5) 0.2995(8) 0.4493(4) 0.073(2) Uani 0.6441 1 d . U P A 1
F9' F 0.1363(9) 0.2863(16) 0.4704(8) 0.073(2) Uani 0.3559 1 d . U P A 2
F10 F 0.0460(4) 0.4684(7) 0.4506(4) 0.077(2) Uani 0.6741 1 d . U P A 1
F10' F 0.0817(8) 0.4921(15) 0.4305(8) 0.077(2) Uani 0.3259 1 d . U P A 2
F11 F 0.0723(6) 0.3317(9) 0.4997(5) 0.065(2) Uani 0.531 1 d . U P A 1
F11' F 0.0666(7) 0.3777(11) 0.4975(6) 0.065(2) Uani 0.469 1 d . U P A 2
F12 F 0.1180(5) 0.4312(7) 0.4024(3) 0.085(2) Uani 0.7283 1 d . U P A 1
F12' F 0.1592(13) 0.400(2) 0.4132(9) 0.085(2) Uani 0.2717 1 d . U P A 2
N7 N 0.6753(4) 0.7789(7) 0.7210(3) 0.072(2) Uani 1 1 d . U . . .
C35 C 0.6409(4) 0.7188(6) 0.7147(3) 0.0533(18) Uani 1 1 d . U . . .
C36 C 0.5976(5) 0.6407(8) 0.7052(4) 0.079(3) Uani 1 1 d . U . . .
H36A H 0.6074 0.6041 0.6760 0.118 Uiso 1 1 calc GR . . . .
H36B H 0.5570 0.6684 0.6995 0.118 Uiso 1 1 calc GR . . . .
H36C H 0.5992 0.5966 0.7336 0.118 Uiso 1 1 calc GR . . . .

loop_
_atom_site_aniso_label
_atom_site_aniso_U_11
_atom_site_aniso_U_22
_atom_site_aniso_U_33
_atom_site_aniso_U_23
_atom_site_aniso_U_13
_atom_site_aniso_U_12
Ru1 0.0260(3) 0.0331(3) 0.0372(3) 0.0000(2) 0.00805(18) -0.00475(19)
Br1 0.0399(4) 0.0954(7) 0.0593(5) -0.0197(5) 0.0185(3) -0.0244(4)
N1 0.032(2) 0.035(2) 0.031(2) -0.0002(18) 0.0087(18) -0.0067(18)
N2 0.033(2) 0.034(2) 0.038(3) 0.0009(19) 0.0090(19) 0.0015(18)
N3 0.026(2) 0.039(3) 0.039(2) 0.0025(19) 0.0079(18) -0.0014(19)
N4 0.026(2) 0.033(2) 0.042(2) 0.0017(19) 0.0091(18) 0.0006(18)
N5 0.034(2) 0.041(3) 0.041(2) 0.001(2) 0.0047(19) -0.016(2)
N6 0.035(2) 0.041(3) 0.045(3) -0.007(2) 0.010(2) -0.006(2)
C1 0.033(3) 0.046(3) 0.039(3) -0.003(3) 0.012(2) -0.008(2)
C2 0.033(3) 0.056(3) 0.040(3) 0.003(3) 0.008(2) -0.014(3)
C3 0.035(3) 0.050(3) 0.044(3) 0.004(3) 0.000(2) -0.015(3)
C4 0.039(3) 0.037(3) 0.042(3) 0.004(2) -0.001(2) -0.008(2)
C5 0.034(3) 0.035(3) 0.034(3) 0.002(2) 0.003(2) -0.003(2)
C6 0.032(3) 0.036(3) 0.038(3) 0.001(2) 0.004(2) -0.001(2)
C7 0.044(3) 0.039(3) 0.049(4) -0.004(3) 0.003(3) -0.002(3)
C8 0.047(3) 0.041(3) 0.053(4) -0.005(3) 0.008(3) 0.007(3)
C9 0.038(3) 0.041(3) 0.053(4) -0.004(3) 0.013(3) 0.006(2)
C10 0.031(3) 0.040(3) 0.045(3) -0.001(3) 0.010(2) 0.001(2)
C11 0.032(3) 0.045(3) 0.040(3) -0.002(2) 0.005(2) -0.006(2)
C12 0.036(3) 0.061(4) 0.044(3) 0.005(3) 0.003(3) -0.003(3)
C13 0.040(3) 0.059(4) 0.047(3) 0.004(3) 0.008(3) -0.003(3)
C14 0.036(3) 0.046(3) 0.047(3) 0.005(3) 0.009(2) 0.000(2)
C15 0.030(2) 0.036(3) 0.040(3) 0.000(2) 0.014(2) 0.000(2)
C16 0.045(3) 0.048(4) 0.054(4) 0.013(3) 0.008(3) -0.006(3)
C17 0.041(3) 0.041(4) 0.055(3) 0.009(3) 0.011(3) -0.007(3)
C18 0.032(3) 0.033(3) 0.044(3) 0.002(2) 0.013(2) -0.002(2)
C19 0.030(2) 0.031(3) 0.044(3) 0.001(2) 0.012(2) 0.002(2)
C20 0.030(3) 0.034(3) 0.050(3) -0.001(2) 0.005(2) -0.003(2)
C21 0.035(3) 0.038(3) 0.055(4) 0.001(3) 0.003(3) -0.005(3)
C22 0.032(3) 0.034(3) 0.057(3) 0.001(2) 0.011(2) -0.006(2)
C23 0.050(4) 0.045(3) 0.047(3) 0.008(3) 0.001(3) -0.012(3)
C24 0.076(5) 0.058(4) 0.051(4) 0.015(3) -0.003(3) -0.022(4)
C25 0.084(5) 0.065(4) 0.048(4) 0.010(3) -0.002(4) -0.022(4)
C26 0.073(5) 0.054(4) 0.041(3) -0.002(3) 0.003(3) -0.027(3)
C27 0.047(3) 0.046(3) 0.041(3) -0.001(2) 0.008(2) -0.020(3)
C28 0.045(3) 0.044(3) 0.045(3) -0.007(2) 0.009(2) -0.015(2)
C29 0.066(4) 0.053(4) 0.063(4) -0.021(3) 0.019(3) -0.014(3)
C30 0.103(7) 0.069(5) 0.060(4) -0.024(4) 0.018(4) -0.015(4)
C31 0.100(6) 0.070(5) 0.050(4) -0.015(3) 0.015(4) -0.023(4)
C32 0.053(4) 0.054(4) 0.061(4) -0.008(3) 0.006(3) 0.014(3)
C33 0.067(5) 0.073(5) 0.085(5) -0.024(4) 0.012(4) 0.021(5)
C34 0.069(5) 0.060(5) 0.077(5) -0.026(4) 0.020(4) 0.001(4)
P1 0.0385(9) 0.0455(10) 0.0632(12) 0.0161(9) -0.0020(8) -0.0074(8)
F1 0.081(4) 0.077(3) 0.083(4) -0.018(3) 0.008(3) -0.017(3)
F2 0.053(3) 0.041(2) 0.098(4) 0.010(2) 0.007(2) -0.001(2)
F3 0.045(2) 0.045(2) 0.069(3) 0.006(2) -0.005(2) 0.0044(18)
F4 0.051(3) 0.093(4) 0.081(3) 0.039(3) -0.008(2) -0.015(3)
F5 0.048(3) 0.088(4) 0.073(3) 0.017(3) 0.005(2) -0.015(2)
F6 0.046(2) 0.055(3) 0.071(3) 0.015(2) 0.001(2) -0.011(2)
P2 0.0609(13) 0.0650(14) 0.0511(11) -0.0030(10) 0.0074(10) 0.0159(11)
F7 0.093(4) 0.082(4) 0.081(4) -0.017(3) -0.007(3) 0.009(3)
F8 0.063(3) 0.094(4) 0.084(4) 0.003(3) 0.004(3) 0.001(3)
F9 0.063(4) 0.076(4) 0.084(6) 0.008(4) 0.023(4) 0.021(3)
F9' 0.063(4) 0.076(4) 0.084(6) 0.008(4) 0.023(4) 0.021(3)
F10 0.058(4) 0.079(4) 0.094(5) -0.009(3) -0.005(3) 0.010(3)
F10' 0.058(4) 0.079(4) 0.094(5) -0.009(3) -0.005(3) 0.010(3)
F11 0.044(3) 0.088(7) 0.064(3) -0.005(4) 0.011(2) 0.009(5)
F11' 0.044(3) 0.088(7) 0.064(3) -0.005(4) 0.011(2) 0.009(5)
F12 0.092(5) 0.095(5) 0.069(4) 0.007(3) 0.011(3) -0.001(4)
F12' 0.092(5) 0.095(5) 0.069(4) 0.007(3) 0.011(3) -0.001(4)
N7 0.070(5) 0.068(5) 0.076(5) 0.008(4) 0.000(4) -0.009(4)
C35 0.051(4) 0.054(4) 0.054(4) 0.013(3) 0.002(3) 0.000(3)
C36 0.083(6) 0.071(6) 0.081(7) 0.013(5) -0.009(5) -0.020(5)

loop_
_atom_type_symbol
_atom_type_description
_atom_type_scat_dispersion_real
_atom_type_scat_dispersion_imag
_atom_type_scat_source
C C 0.0033 0.0016 'International Tables Vol C Tables 4.2.6.8 and 6.1.1.4'
H H 0.0000 0.0000 'International Tables Vol C Tables 4.2.6.8 and 6.1.1.4'
Br Br -0.2901 2.4595 'International Tables Vol C Tables 4.2.6.8 and 6.1.1.4'
F F 0.0171 0.0103 'International Tables Vol C Tables 4.2.6.8 and 6.1.1.4'
N N 0.0061 0.0033 'International Tables Vol C Tables 4.2.6.8 and 6.1.1.4'
P P 0.1023 0.0942 'International Tables Vol C Tables 4.2.6.8 and 6.1.1.4'
Ru Ru -1.2594 0.8363 'International Tables Vol C Tables 4.2.6.8 and 6.1.1.4'

loop_
_geom_angle_atom_site_label_1
_geom_angle_atom_site_label_2
_geom_angle_atom_site_label_3
_geom_angle
N1 Ru1 N2 78.4(2)
N1 Ru1 N3 95.5(2)
N1 Ru1 N4 175.1(2)
N1 Ru1 N5 91.6(2)
N1 Ru1 N6 96.1(2)
N2 Ru1 N4 100.3(2)
N2 Ru1 N6 173.2(2)
N3 Ru1 N2 90.6(2)
N3 Ru1 N4 79.8(2)
N3 Ru1 N6 94.0(2)
N5 Ru1 N2 95.6(2)
N5 Ru1 N3 171.4(2)
N5 Ru1 N4 93.2(2)
N5 Ru1 N6 80.3(2)
N6 Ru1 N4 85.4(2)
C1 N1 Ru1 124.7(5)
C1 N1 C5 119.3(6)
C5 N1 Ru1 116.0(4)
C6 N2 Ru1 116.3(4)
C10 N2 Ru1 125.6(5)
C10 N2 C6 118.2(6)
C11 N3 Ru1 129.7(5)
C11 N3 C15 116.8(6)
C15 N3 Ru1 113.5(4)
C19 N4 Ru1 113.1(4)
C20 N4 Ru1 129.1(5)
C20 N4 C19 117.4(6)
C23 N5 Ru1 129.7(5)
C23 N5 C27 117.7(6)
C27 N5 Ru1 112.5(5)
C28 N6 Ru1 114.0(5)
C32 N6 Ru1 128.2(5)
C32 N6 C28 117.8(7)
N1 C1 H1 119.2
N1 C1 C2 121.5(7)
C2 C1 H1 119.2
C1 C2 Br1 117.0(6)
C3 C2 Br1 123.1(5)
C3 C2 C1 119.8(6)
C2 C3 H3 120.2
C2 C3 C4 119.5(6)
C4 C3 H3 120.2
C3 C4 H4 120.9
C3 C4 C5 118.2(7)
C5 C4 H4 120.9
N1 C5 C4 121.5(6)
N1 C5 C6 115.3(5)
C4 C5 C6 123.2(6)
N2 C6 C5 113.8(6)
N2 C6 C7 122.1(6)
C7 C6 C5 124.1(6)
C6 C7 H7 120.5
C6 C7 C8 119.0(7)
C8 C7 H7 120.5
C7 C8 H8 120.2
C9 C8 C7 119.6(7)
C9 C8 H8 120.2
C8 C9 H9 120.5
C10 C9 C8 118.9(7)
C10 C9 H9 120.5
N2 C10 C9 122.3(6)
N2 C10 H10 118.9
C9 C10 H10 118.9
N3 C11 H11 118.4
N3 C11 C12 123.2(7)
C12 C11 H11 118.4
C11 C12 H12 120.2
C13 C12 C11 119.5(7)
C13 C12 H12 120.2
C12 C13 H13 120.6
C12 C13 C14 118.9(7)
C14 C13 H13 120.6
C13 C14 C15 119.2(7)
C13 C14 C16 123.0(7)
C15 C14 C16 117.8(7)
N3 C15 C14 122.4(6)
N3 C15 C19 116.2(6)
C14 C15 C19 121.4(6)
C14 C16 H16 119.5
C17 C16 C14 121.1(7)
C17 C16 H16 119.5
C16 C17 H17 119.5
C16 C17 C18 121.0(6)
C18 C17 H17 119.5
C17 C18 C19 118.9(6)
C17 C18 C22 124.5(6)
C19 C18 C22 116.7(6)
N4 C19 C15 117.0(6)
N4 C19 C18 123.1(6)
C15 C19 C18 119.9(6)
N4 C20 H20 118.3
N4 C20 C21 123.4(7)
C21 C20 H20 118.3
C20 C21 H21 120.1
C22 C21 C20 119.9(7)
C22 C21 H21 120.1
C18 C22 H22 120.2
C21 C22 C18 119.5(6)
C21 C22 H22 120.2
N5 C23 H23 118.1
N5 C23 C24 123.7(8)
C24 C23 H23 118.1
C23 C24 H24 120.9
C23 C24 C25 118.2(9)
C25 C24 H24 120.9
C24 C25 H25 120.2
C26 C25 C24 119.5(8)
C26 C25 H25 120.2
C25 C26 C27 118.9(8)
C25 C26 C31 124.5(9)
C27 C26 C31 116.6(9)
N5 C27 C26 121.9(8)
N5 C27 C28 117.1(6)
C26 C27 C28 120.9(8)
N6 C28 C27 115.8(6)
N6 C28 C29 122.7(8)
C29 C28 C27 121.5(8)
C28 C29 C30 115.7(9)
C28 C29 C34 117.0(8)
C34 C29 C30 127.2(9)
C29 C30 H30 118.4
C31 C30 C29 123.2(9)
C31 C30 H30 118.4
C26 C31 H31 119.0
C30 C31 C26 122.0(9)
C30 C31 H31 119.0
N6 C32 H32 118.7
N6 C32 C33 122.5(9)
C33 C32 H32 118.7
C32 C33 H33 120.2
C34 C33 C32 119.6(10)
C34 C33 H33 120.2
C29 C34 H34 119.8
C33 C34 C29 120.3(9)
C33 C34 H34 119.8
F1 P1 F2 178.6(3)
F3 P1 F1 89.9(3)
F3 P1 F2 89.1(3)
F3 P1 F4 178.6(4)
F3 P1 F5 89.9(3)
F3 P1 F6 90.8(3)
F4 P1 F1 91.5(4)
F4 P1 F2 89.5(3)
F4 P1 F5 90.3(3)
F4 P1 F6 89.0(3)
F5 P1 F1 91.4(3)
F5 P1 F2 89.6(3)
F5 P1 F6 178.8(3)
F6 P1 F1 89.6(3)
F6 P1 F2 89.5(3)
F7 P2 F8 177.0(4)
F7 P2 F9' 93.7(9)
F7 P2 F10 85.2(4)
F7 P2 F10' 100.1(7)
F7 P2 F11 86.7(6)
F7 P2 F12' 106.2(9)
F8 P2 F9' 88.0(9)
F8 P2 F10 92.3(4)
F8 P2 F11 91.7(6)
F8 P2 F12' 76.4(9)
F9 P2 F7 91.1(5)
F9 P2 F8 91.4(5)
F9 P2 F10 176.3(6)
F9 P2 F11 88.3(6)
F9 P2 F12 93.0(5)
F9' P2 F12' 83.6(11)
F10 P2 F11 90.9(6)
F10' P2 F8 78.8(7)
F10' P2 F9' 162.0(11)
F10' P2 F12' 81.4(11)
F11' P2 F7 94.8(7)
F11' P2 F8 82.8(7)
F11' P2 F9' 86.6(8)
F11' P2 F10' 103.6(9)
F11' P2 F12' 157.2(11)
F12 P2 F7 89.6(5)
F12 P2 F8 91.9(5)
F12 P2 F10 87.5(5)
F12 P2 F11 176.1(7)
N7 C35 C36 178.2(11)
C35 C36 H36A 109.5
C35 C36 H36B 109.5
C35 C36 H36C 109.5
H36A C36 H36B 109.5
H36A C36 H36C 109.5
H36B C36 H36C 109.5

loop_
_geom_bond_atom_site_label_1
_geom_bond_atom_site_label_2
_geom_bond_distance
Ru1 N1 2.055(5)
Ru1 N2 2.057(5)
Ru1 N3 2.057(6)
Ru1 N4 2.068(5)
Ru1 N5 2.055(6)
Ru1 N6 2.058(6)
Br1 C2 1.891(7)
N1 C1 1.332(8)
N1 C5 1.353(8)
N2 C6 1.367(8)
N2 C10 1.357(8)
N3 C11 1.333(8)
N3 C15 1.381(8)
N4 C19 1.371(8)
N4 C20 1.321(8)
N5 C23 1.335(10)
N5 C27 1.393(10)
N6 C28 1.371(9)
N6 C32 1.338(10)
C1 H1 0.9500
C1 C2 1.383(9)
C2 C3 1.368(11)
C3 H3 0.9500
C3 C4 1.381(10)
C4 H4 0.9500
C4 C5 1.401(9)
C5 C6 1.472(9)
C6 C7 1.377(10)
C7 H7 0.9500
C7 C8 1.392(10)
C8 H8 0.9500
C8 C9 1.384(11)
C9 H9 0.9500
C9 C10 1.384(9)
C10 H10 0.9500
C11 H11 0.9500
C11 C12 1.401(10)
C12 H12 0.9500
C12 C13 1.372(11)
C13 H13 0.9500
C13 C14 1.380(11)
C14 C15 1.394(10)
C14 C16 1.443(10)
C15 C19 1.414(9)
C16 H16 0.9500
C16 C17 1.376(11)
C17 H17 0.9500
C17 C18 1.411(10)
C18 C19 1.416(9)
C18 C22 1.422(10)
C20 H20 0.9500
C20 C21 1.403(9)
C21 H21 0.9500
C21 C22 1.353(10)
C22 H22 0.9500
C23 H23 0.9500
C23 C24 1.400(11)
C24 H24 0.9500
C24 C25 1.410(14)
C25 H25 0.9500
C25 C26 1.388(14)
C26 C27 1.405(11)
C26 C31 1.432(13)
C27 C28 1.420(11)
C28 C29 1.393(11)
C29 C30 1.446(14)
C29 C34 1.418(15)
C30 H30 0.9500
C30 C31 1.320(16)
C31 H31 0.9500
C32 H32 0.9500
C32 C33 1.396(12)
C33 H33 0.9500
C33 C34 1.342(15)
C34 H34 0.9500
P1 F1 1.600(6)
P1 F2 1.609(6)
P1 F3 1.586(5)
P1 F4 1.589(5)
P1 F5 1.592(5)
P1 F6 1.594(5)
P2 F7 1.598(7)
P2 F8 1.613(7)
P2 F9 1.542(10)
P2 F9' 1.65(2)
P2 F10 1.634(9)
P2 F10' 1.61(2)
P2 F11 1.658(13)
P2 F11' 1.507(15)
P2 F12 1.567(9)
P2 F12' 1.78(3)
N7 C35 1.126(11)
C35 C36 1.445(13)
C36 H36A 0.9800
C36 H36B 0.9800
C36 H36C 0.9800

loop_
_geom_torsion_atom_site_label_1
_geom_torsion_atom_site_label_2
_geom_torsion_atom_site_label_3
_geom_torsion_atom_site_label_4
_geom_torsion
Ru1 N1 C1 C2 -179.1(5)
Ru1 N1 C5 C4 -177.4(5)
Ru1 N1 C5 C6 3.9(7)
Ru1 N2 C6 C5 -3.6(7)
Ru1 N2 C6 C7 178.8(5)
Ru1 N2 C10 C9 -179.4(5)
Ru1 N3 C11 C12 176.0(5)
Ru1 N3 C15 C14 -176.1(5)
Ru1 N3 C15 C19 4.7(7)
Ru1 N4 C19 C15 -5.5(7)
Ru1 N4 C19 C18 174.1(5)
Ru1 N4 C20 C21 -172.1(5)
Ru1 N5 C23 C24 176.4(6)
Ru1 N5 C27 C26 -176.3(6)
Ru1 N5 C27 C28 3.1(7)
Ru1 N6 C28 C27 -3.0(8)
Ru1 N6 C28 C29 177.4(6)
Ru1 N6 C32 C33 -175.8(7)
Br1 C2 C3 C4 -175.5(5)
N1 C1 C2 Br1 174.8(5)
N1 C1 C2 C3 -3.5(11)
N1 C5 C6 N2 -0.2(8)
N1 C5 C6 C7 177.4(6)
N2 C6 C7 C8 1.0(11)
N3 C11 C12 C13 -0.6(11)
N3 C15 C19 N4 0.6(8)
N3 C15 C19 C18 -179.0(5)
N4 C20 C21 C22 -0.7(11)
N5 C23 C24 C25 0.4(12)
N5 C27 C28 N6 -0.1(9)
N5 C27 C28 C29 179.6(7)
N6 C28 C29 C30 -178.4(8)
N6 C28 C29 C34 -0.7(12)
N6 C32 C33 C34 -2.1(16)
C1 N1 C5 C4 2.9(9)
C1 N1 C5 C6 -175.9(6)
C1 C2 C3 C4 2.6(11)
C2 C3 C4 C5 0.8(10)
C3 C4 C5 N1 -3.6(10)
C3 C4 C5 C6 175.1(6)
C4 C5 C6 N2 -178.9(6)
C4 C5 C6 C7 -1.4(10)
C5 N1 C1 C2 0.7(10)
C5 C6 C7 C8 -176.4(7)
C6 N2 C10 C9 0.5(10)
C6 C7 C8 C9 -0.3(11)
C7 C8 C9 C10 -0.3(12)
C8 C9 C10 N2 0.2(11)
C10 N2 C6 C5 176.5(6)
C10 N2 C6 C7 -1.0(10)
C11 N3 C15 C14 1.0(9)
C11 N3 C15 C19 -178.3(6)
C11 C12 C13 C14 1.3(12)
C12 C13 C14 C15 -0.8(11)
C12 C13 C14 C16 179.0(7)
C13 C14 C15 N3 -0.3(10)
C13 C14 C15 C19 178.9(7)
C13 C14 C16 C17 -179.8(8)
C14 C15 C19 N4 -178.7(6)
C14 C15 C19 C18 1.7(9)
C14 C16 C17 C18 0.1(12)
C15 N3 C11 C12 -0.5(10)
C15 C14 C16 C17 0.0(11)
C16 C14 C15 N3 179.9(6)
C16 C14 C15 C19 -0.9(10)
C16 C17 C18 C19 0.8(11)
C16 C17 C18 C22 -179.7(7)
C17 C18 C19 N4 178.8(6)
C17 C18 C19 C15 -1.6(9)
C17 C18 C22 C21 -179.3(7)
C19 N4 C20 C21 0.2(10)
C19 C18 C22 C21 0.3(10)
C20 N4 C19 C15 -179.0(6)
C20 N4 C19 C18 0.5(9)
C20 C21 C22 C18 0.4(11)
C22 C18 C19 N4 -0.8(9)
C22 C18 C19 C15 178.8(6)
C23 N5 C27 C26 1.3(10)
C23 N5 C27 C28 -179.3(6)
C23 C24 C25 C26 -0.6(13)
C24 C25 C26 C27 1.1(13)
C24 C25 C26 C31 179.8(9)
C25 C26 C27 N5 -1.6(11)
C25 C26 C27 C28 179.1(7)
C25 C26 C31 C30 -179.4(10)
C26 C27 C28 N6 179.3(6)
C26 C27 C28 C29 -1.1(11)
C27 N5 C23 C24 -0.8(10)
C27 C26 C31 C30 -0.8(14)
C27 C28 C29 C30 2.0(12)
C27 C28 C29 C34 179.6(8)
C28 N6 C32 C33 3.3(13)
C28 C29 C30 C31 -2.4(15)
C28 C29 C34 C33 2.0(14)
C29 C30 C31 C26 1.9(17)
C30 C29 C34 C33 179.3(11)
C31 C26 C27 N5 179.7(7)
C31 C26 C27 C28 0.3(11)
C32 N6 C28 C27 177.8(7)
C32 N6 C28 C29 -1.8(11)
C32 C33 C34 C29 -0.6(16)
C34 C29 C30 C31 -179.8(10)

loop_
_smtbx_masks_void_nr
_smtbx_masks_void_average_x
_smtbx_masks_void_average_y
_smtbx_masks_void_average_z
_smtbx_masks_void_volume
_smtbx_masks_void_count_electrons
1 0.000 0.000 0.000 252.5 69.0
2 0.000 0.000 0.500 252.5 69.0
3 0.000 0.281 0.750 11.4 0.0
4 0.000 0.335 0.250 11.2 0.5
5 0.000 0.665 0.750 11.2 0.6
6 0.000 0.719 0.250 11.4 0.0
7 0.500 0.500 0.500 252.5 69.0
8 0.500 0.500 0.000 252.5 69.0
9 0.500 0.165 0.750 11.2 0.6
10 0.500 0.219 0.250 11.4 0.0
11 0.500 0.781 0.750 11.4 0.0
12 0.500 0.835 0.250 11.2 0.5
